data_4515379
loop_
_publ_author_name
'Barreda, Omar'
'Bannwart, Gianluca'
'Yap, Glenn P. A.'
'Bloch, Eric D.'

_publ_section_title
;
 Ligand-Based Phase Control in Porous Molecular Assemblies.
;
_journal_issue 14
_journal_name_full 'ACS applied materials &amp; interfaces'
_journal_page_first 11420
_journal_page_last 11424
_journal_paper_doi 10.1021/acsami.8b02015
_journal_volume 10
_journal_year 2018
_chemical_formula_sum 'C20 H16 Cu2 O12'
_chemical_formula_weight 575.41
_space_group_crystal_system trigonal
_space_group_IT_number 164
_space_group_name_Hall '-P 3 2"'
_space_group_name_H-M_alt 'P -3 m 1'
_atom_sites_solution_hydrogens geom
_audit_creation_method SHELXL-2017/1
_cell_angle_alpha 90.00(3)
_cell_angle_beta 90.00(3)
_cell_angle_gamma 120.00(3)
_cell_formula_units_Z 3
_cell_length_a 18.767(4)
_cell_length_b 18.767(4)
_cell_length_c 7.015(2)
_cell_measurement_reflns_used 3253
_cell_measurement_temperature 199(2)
_cell_measurement_theta_max 25.02
_cell_measurement_theta_min 2.53
_cell_volume 2139.7(11)
_computing_cell_refinement 'Bruker SAINT'
_computing_data_collection 'Bruker APEX2'
_computing_data_reduction 'Bruker SAINT'
_computing_molecular_graphics 'Bruker SHELXTL'
_computing_publication_material 'Bruker SHELXTL'
_computing_structure_refinement 'SHELXL-2017/1 (Sheldrick, 2017)'
_computing_structure_solution 'SHELXS-97 (Sheldrick 2008)'
_diffrn_ambient_temperature 199(2)
_diffrn_detector_area_resol_mean 8.33
_diffrn_measured_fraction_theta_full 0.976
_diffrn_measured_fraction_theta_max 0.976
_diffrn_measurement_device_type 'Bruker AXS APEX diffractometer'
_diffrn_measurement_method '\f and \w scans'
_diffrn_radiation_type MoK\a
_diffrn_radiation_wavelength 0.71073
_diffrn_reflns_av_R_equivalents 0.0793
_diffrn_reflns_av_unetI/netI 0.0453
_diffrn_reflns_Laue_measured_fraction_full 0.976
_diffrn_reflns_Laue_measured_fraction_max 0.976
_diffrn_reflns_limit_h_max 22
_diffrn_reflns_limit_h_min -20
_diffrn_reflns_limit_k_max 15
_diffrn_reflns_limit_k_min -22
_diffrn_reflns_limit_l_max 8
_diffrn_reflns_limit_l_min -8
_diffrn_reflns_number 13101
_diffrn_reflns_point_group_measured_fraction_full 0.976
_diffrn_reflns_point_group_measured_fraction_max 0.976
_diffrn_reflns_theta_full 25.016
_diffrn_reflns_theta_max 25.016
_diffrn_reflns_theta_min 2.904
_exptl_absorpt_coefficient_mu 1.541
_exptl_absorpt_correction_T_max 0.7452
_exptl_absorpt_correction_T_min 0.6675
_exptl_absorpt_correction_type multi-scan
_exptl_absorpt_process_details 'APEX3 (Bruker, 2015)'
_exptl_crystal_colour green
_exptl_crystal_density_diffrn 1.340
_exptl_crystal_description needle
_exptl_crystal_F_000 870
_exptl_crystal_size_max 0.192
_exptl_crystal_size_mid 0.090
_exptl_crystal_size_min 0.088
_refine_diff_density_max 1.212
_refine_diff_density_min -0.420
_refine_diff_density_rms 0.086
_refine_ls_extinction_method none
_refine_ls_goodness_of_fit_ref 1.077
_refine_ls_hydrogen_treatment constr
_refine_ls_matrix_type full
_refine_ls_number_parameters 92
_refine_ls_number_reflns 1362
_refine_ls_number_restraints 23
_refine_ls_restrained_S_all 1.069
_refine_ls_R_factor_all 0.0656
_refine_ls_R_factor_gt 0.0456
_refine_ls_shift/su_max 0.002
_refine_ls_shift/su_mean 0.000
_refine_ls_structure_factor_coef Fsqd
_refine_ls_weighting_details 'w=1/[\s^2^(Fo^2^)+(0.0687P)^2^+1.4209P] where P=(Fo^2^+2Fc^2^)/3'
_refine_ls_weighting_scheme calc
_refine_ls_wR_factor_gt 0.1178
_refine_ls_wR_factor_ref 0.1271
_reflns_Friedel_coverage 0.000
_reflns_number_gt 1029
_reflns_number_total 1362
_reflns_threshold_expression 'I > 2\s(I)'
_cod_data_source_file am8b02015_si_004.cif
_cod_data_source_block eric040_sq
_cod_original_cell_volume 2139.6(11)
_cod_database_code 4515379
_shelx_shelxl_version_number 2017/1
_shelx_space_group_comment
; 
The symmetry employed for this shelxl refinement is uniquely defined 
by the following loop, which should always be used as a source of 
symmetry information in preference to the above space-group names. 
They are only intended as comments. 
;
_exptl_absorpt_special_details multi-scan

loop_
_space_group_symop_operation_xyz
'x, y, z'
'-y, x-y, z'
'-x+y, -x, z'
'y, x, -z'
'x-y, -y, -z'
'-x, -x+y, -z'
'-x, -y, -z'
'y, -x+y, -z'
'x-y, x, -z'
'-y, -x, z'
'-x+y, y, z'
'x, x-y, z'

loop_
_atom_site_label
_atom_site_type_symbol
_atom_site_fract_x
_atom_site_fract_y
_atom_site_fract_z
_atom_site_U_iso_or_equiv
_atom_site_adp_type
_atom_site_occupancy
_atom_site_site_symmetry_order
_atom_site_calc_flag
_atom_site_refinement_flags_posn
_atom_site_refinement_flags_adp
_atom_site_refinement_flags_occupancy
_atom_site_disorder_assembly
_atom_site_disorder_group
Cu1 Cu 0.52420(2) 0.47580(2) 0.34447(9) 0.0232(3) Uani 1 2 d S T P . .
O1 O 0.62908(17) 0.51981(19) 0.4888(4) 0.0379(8) Uani 1 1 d . . . . .
O2 O 0.58940(17) 0.56039(19) 0.7502(4) 0.0364(7) Uani 1 1 d . . . . .
O3 O 0.83846(16) 0.6769(3) 1.1855(7) 0.0534(10) Uani 1 2 d DS TU P . .
O4 O 0.56380(15) 0.43620(15) 0.0942(7) 0.0527(13) Uani 1 2 d S T P . .
C1 C 0.6404(2) 0.5498(2) 0.6525(6) 0.0267(9) Uani 1 1 d . . . . .
C2 C 0.77914(18) 0.5583(4) 0.6531(8) 0.0297(13) Uani 1 2 d S T P . .
H2 H 0.767019 0.534038 0.529847 0.036 Uiso 1 2 calc R U P . .
C3 C 0.7233(2) 0.5767(2) 0.7469(6) 0.0273(9) Uani 1 1 d . . . . .
C4 C 0.7428(2) 0.6153(3) 0.9248(6) 0.0316(10) Uani 1 1 d . . . . .
H4 H 0.705073 0.627500 0.986234 0.038 Uiso 1 1 calc R U . A .
C5 C 0.81809(18) 0.6362(4) 1.0138(9) 0.0333(14) Uani 1 2 d S T P A .
C6A C 0.9159(7) 0.7113(7) 1.2666(15) 0.0554(11) Uani 0.299(7) 1 d D U P A 1
H6A H 0.958106 0.741504 1.167781 0.066 Uiso 0.299(7) 1 calc R U P A 1
H6B H 0.924698 0.666971 1.316838 0.066 Uiso 0.299(7) 1 calc R U P A 1
C7A C 0.9256(10) 0.7683(11) 1.423(2) 0.0554(11) Uani 0.299(7) 1 d D U P A 1
H7A H 0.980873 0.791641 1.477715 0.066 Uiso 0.299(7) 1 calc R U P A 1
H7B H 0.917850 0.812718 1.373166 0.066 Uiso 0.299(7) 1 calc R U P A 1
H7C H 0.884474 0.738255 1.522081 0.066 Uiso 0.299(7) 1 calc R U P A 1
C6B C 0.9159(7) 0.7113(7) 1.2666(15) 0.0554(11) Uani 0.201(7) 1 d D . P A 2
H6C H 0.938873 0.674359 1.248864 0.066 Uiso 0.201(7) 1 calc R U P A 2
H6D H 0.912790 0.719742 1.405006 0.066 Uiso 0.201(7) 1 calc R U P A 2
C7B C 0.9707(12) 0.7940(13) 1.168(4) 0.0554(11) Uani 0.201(7) 1 d D . P A 2
H7D H 1.026190 0.819884 1.222347 0.066 Uiso 0.201(7) 1 calc R U P A 2
H7E H 0.973516 0.784876 1.030996 0.066 Uiso 0.201(7) 1 calc R U P A 2
H7F H 0.947537 0.830079 1.186515 0.066 Uiso 0.201(7) 1 calc R U P A 2

loop_
_atom_site_aniso_label
_atom_site_aniso_U_11
_atom_site_aniso_U_22
_atom_site_aniso_U_33
_atom_site_aniso_U_23
_atom_site_aniso_U_13
_atom_site_aniso_U_12
Cu1 0.0242(3) 0.0242(3) 0.0264(4) 0.00030(14) -0.00030(14) 0.0160(3)
O1 0.0266(15) 0.059(2) 0.0338(17) -0.0126(15) -0.0073(13) 0.0255(15)
O2 0.0250(15) 0.0486(19) 0.0399(18) -0.0086(14) -0.0043(13) 0.0216(14)
O3 0.0457(15) 0.069(2) 0.053(2) -0.0275(18) -0.0137(9) 0.0347(10)
O4 0.059(2) 0.059(2) 0.045(3) -0.0068(11) 0.0068(11) 0.034(3)
C1 0.024(2) 0.030(2) 0.032(2) 0.0056(18) 0.0036(18) 0.0187(18)
C2 0.027(2) 0.034(3) 0.030(3) -0.002(3) -0.0012(13) 0.0171(16)
C3 0.025(2) 0.026(2) 0.035(2) 0.0006(18) 0.0001(17) 0.0166(17)
C4 0.026(2) 0.035(2) 0.040(2) -0.0065(19) -0.0017(19) 0.0197(19)
C5 0.030(2) 0.035(3) 0.037(3) -0.010(3) -0.0052(14) 0.0176(17)
C6A 0.0475(15) 0.0699(17) 0.0539(17) -0.0261(16) -0.0155(14) 0.0333(14)
C7A 0.0475(15) 0.0699(17) 0.0539(17) -0.0261(16) -0.0155(14) 0.0333(14)
C6B 0.0475(15) 0.0699(17) 0.0539(17) -0.0261(16) -0.0155(14) 0.0333(14)
C7B 0.0475(15) 0.0699(17) 0.0539(17) -0.0261(16) -0.0155(14) 0.0333(14)

loop_
_atom_type_symbol
_atom_type_description
_atom_type_scat_dispersion_real
_atom_type_scat_dispersion_imag
_atom_type_scat_source
C C 0.0033 0.0016 'International Tables Vol C Tables 4.2.6.8 and 6.1.1.4'
H H 0.0000 0.0000 'International Tables Vol C Tables 4.2.6.8 and 6.1.1.4'
Cu Cu 0.3201 1.2651 'International Tables Vol C Tables 4.2.6.8 and 6.1.1.4'
O O 0.0106 0.0060 'International Tables Vol C Tables 4.2.6.8 and 6.1.1.4'

loop_
_geom_angle_atom_site_label_1
_geom_angle_atom_site_label_2
_geom_angle_atom_site_label_3
_geom_angle
_geom_angle_site_symmetry_1
_geom_angle_site_symmetry_3
O1 Cu1 O1 89.26(18) . 10_665
O1 Cu1 O2 167.35(12) . 7_666
O1 Cu1 O2 89.32(13) 10_665 7_666
O1 Cu1 O2 89.32(13) . 4_556
O1 Cu1 O2 167.34(12) 10_665 4_556
O2 Cu1 O2 89.30(18) 7_666 4_556
O1 Cu1 O4 96.68(12) . .
O1 Cu1 O4 96.68(12) 10_665 .
O2 Cu1 O4 95.97(13) 7_666 .
O2 Cu1 O4 95.97(13) 4_556 .
O1 Cu1 Cu1 83.00(8) . 7_666
O1 Cu1 Cu1 83.00(8) 10_665 7_666
O2 Cu1 Cu1 84.35(9) 7_666 7_666
O2 Cu1 Cu1 84.35(9) 4_556 7_666
O4 Cu1 Cu1 179.55(14) . 7_666
C1 O1 Cu1 124.4(3) . .
C1 O2 Cu1 121.7(3) . 7_666
C5 O3 C6A 123.7(5) . 11_655
C5 O3 C6A 123.7(5) . .
C6A O3 C6A 109.6(9) 11_655 .
C5 O3 C6B 123.7(5) . .
O1 C1 O2 126.5(4) . .
O1 C1 C3 117.6(3) . .
O2 C1 C3 115.9(3) . .
C3 C2 C3 118.8(5) . 11_655
C3 C2 H2 120.6 . .
C3 C2 H2 120.6 11_655 .
C4 C3 C2 120.4(4) . .
C4 C3 C1 121.3(3) . .
C2 C3 C1 118.3(4) . .
C3 C4 C5 120.5(4) . .
C3 C4 H4 119.8 . .
C5 C4 H4 119.8 . .
O3 C5 C4 120.3(3) . 11_655
O3 C5 C4 120.3(3) . .
C4 C5 C4 119.4(5) 11_655 .
O3 C6A C7A 111.3(10) . .
O3 C6A H6A 109.4 . .
C7A C6A H6A 109.4 . .
O3 C6A H6B 109.4 . .
C7A C6A H6B 109.4 . .
H6A C6A H6B 108.0 . .
C6A C7A C7A 103.8(7) . 11_655
C6A C7A H7A 109.5 . .
C7A C7A H7A 146.6 11_655 .
C6A C7A H7B 109.5 . .
C7A C7A H7B 55.0 11_655 .
H7A C7A H7B 109.5 . .
C6A C7A H7C 109.5 . .
C7A C7A H7C 60.0 11_655 .
H7A C7A H7C 109.5 . .
H7B C7A H7C 109.5 . .
O3 C6B C7B 107.6(11) . .
O3 C6B H6C 110.2 . .
C7B C6B H6C 110.2 . .
O3 C6B H6D 110.2 . .
C7B C6B H6D 110.2 . .
H6C C6B H6D 108.5 . .
C6B C7B H7D 109.5 . .
C6B C7B H7E 109.5 . .
H7D C7B H7E 109.5 . .
C6B C7B H7F 109.5 . .
H7D C7B H7F 109.5 . .
H7E C7B H7F 109.5 . .

loop_
_geom_bond_atom_site_label_1
_geom_bond_atom_site_label_2
_geom_bond_distance
_geom_bond_site_symmetry_2
Cu1 O1 1.989(3) .
Cu1 O1 1.989(3) 10_665
Cu1 O2 2.000(3) 7_666
Cu1 O2 2.000(3) 4_556
Cu1 O4 2.177(5) .
Cu1 Cu1 2.6900(14) 7_666
O1 C1 1.250(5) .
O2 C1 1.271(5) .
O3 C5 1.375(7) .
O3 C6A 1.384(10) 11_655
O3 C6A 1.384(10) .
O3 C6B 1.384(10) .
C1 C3 1.525(5) .
C2 C3 1.420(5) .
C2 C3 1.420(5) 11_655
C2 H2 0.9500 .
C3 C4 1.396(6) .
C4 C5 1.409(5) .
C4 H4 0.9500 .
C6A C7A 1.479(17) .
C6A H6A 0.9900 .
C6A H6B 0.9900 .
C7A C7A 1.56(3) 11_655
C7A H7A 0.9800 .
C7A H7B 0.9800 .
C7A H7C 0.9800 .
C6B C7B 1.53(2) .
C6B H6C 0.9900 .
C6B H6D 0.9900 .
C7B H7D 0.9800 .
C7B H7E 0.9800 .
C7B H7F 0.9800 .

loop_
_geom_torsion_atom_site_label_1
_geom_torsion_atom_site_label_2
_geom_torsion_atom_site_label_3
_geom_torsion_atom_site_label_4
_geom_torsion
_geom_torsion_site_symmetry_1
_geom_torsion_site_symmetry_4
Cu1 O1 C1 O2 -3.0(6) . .
Cu1 O1 C1 C3 176.9(2) . .
Cu1 O2 C1 O1 2.8(6) 7_666 .
Cu1 O2 C1 C3 -177.1(2) 7_666 .
C3 C2 C3 C4 2.5(8) 11_655 .
C3 C2 C3 C1 -174.7(3) 11_655 .
O1 C1 C3 C4 176.2(4) . .
O2 C1 C3 C4 -3.9(5) . .
O1 C1 C3 C2 -6.6(6) . .
O2 C1 C3 C2 173.3(4) . .
C2 C3 C4 C5 -0.2(7) . .
C1 C3 C4 C5 177.0(4) . .
C6A O3 C5 C4 169.1(7) 11_655 11_655
C6A O3 C5 C4 10.6(11) . 11_655
C6B O3 C5 C4 10.6(11) . 11_655
C6A O3 C5 C4 -10.6(11) 11_655 .
C6A O3 C5 C4 -169.1(7) . .
C6B O3 C5 C4 -169.1(7) . .
C3 C4 C5 O3 177.5(5) . .
C3 C4 C5 C4 -2.2(9) . 11_655
C5 O3 C6A C7A 165.5(11) . .
C6A O3 C6A C7A 4.5(17) 11_655 .
O3 C6A C7A C7A -2.7(10) . 11_655
C5 O3 C6B C7B 79.7(13) . .
